data_7712135
loop_
_publ_author_name
'Watson, Lachlan J.'
'Hill, Anthony F.'

_publ_section_title
;
 C-H activation in bimetallic rhodium complexes to afford N-heterocyclic
 carbene pincer complexes.
;
_journal_issue 7
_journal_name_full 'Dalton transactions (Cambridge, England : 2003)'
_journal_page_first 2164
_journal_page_last 2174
_journal_paper_doi 10.1039/d2dt03984b
_journal_volume 52
_journal_year 2023
_chemical_formula_moiety 'C76 H64 Cl2 N4 O2 P4 Rh2'
_chemical_formula_sum 'C76 H64 Cl2 N4 O2 P4 Rh2'
_chemical_formula_weight 1465.91
_space_group_crystal_system triclinic
_space_group_IT_number 2
_space_group_name_Hall '-P 1'
_space_group_name_H-M_alt 'P -1'
_atom_sites_solution_hydrogens geom
_atom_sites_solution_primary dual
_audit_creation_date 2022-11-28
_audit_creation_method
;
Olex2 1.5
(compiled 2022.04.07 svn.rca3783a0 for OlexSys, GUI svn.r6498)
;
_audit_update_record
;
2022-11-28 deposited with the CCDC.	2023-01-16 downloaded from the CCDC.
;
_cell_angle_alpha 108.38(3)
_cell_angle_beta 106.46(3)
_cell_angle_gamma 93.84(3)
_cell_formula_units_Z 1
_cell_length_a 11.403(2)
_cell_length_b 12.569(3)
_cell_length_c 12.798(3)
_cell_measurement_reflns_used 305
_cell_measurement_temperature 100.0(2)
_cell_measurement_theta_max 19.1
_cell_measurement_theta_min 1.86
_cell_volume 1644.5(8)
_computing_cell_refinement 'XDS (Kabsch, 1993)'
_computing_data_collection 'AS QEGUI'
_computing_data_reduction 'XDS (Kabsch, 1993)'
_computing_molecular_graphics 'SHELXLE (H\~A\#188;bschle, 2011)'
_computing_structure_refinement 'SHELXL (Sheldrick, 1997)'
_computing_structure_solution 'SHELXT (Sheldrick, 2015)'
_diffrn_ambient_temperature 100(2)
_diffrn_detector_area_resol_mean 13.3
_diffrn_detector_type 'Dectris Eiger 16M'
_diffrn_measured_fraction_theta_full 0.933
_diffrn_measured_fraction_theta_max 0.740
_diffrn_measurement_device_type 'Australian Synchrotron'
_diffrn_measurement_method 'Omega Scan'
_diffrn_radiation_monochromator 'Silicon Double Crystal'
_diffrn_radiation_source 'MX2 Beamline Australian Synchrotron'
_diffrn_radiation_type Synchrotron
_diffrn_radiation_wavelength 0.71073
_diffrn_reflns_av_R_equivalents 0.0563
_diffrn_reflns_av_unetI/netI 0.0613
_diffrn_reflns_Laue_measured_fraction_full 0.933
_diffrn_reflns_Laue_measured_fraction_max 0.740
_diffrn_reflns_limit_h_max 16
_diffrn_reflns_limit_h_min -16
_diffrn_reflns_limit_k_max 17
_diffrn_reflns_limit_k_min -17
_diffrn_reflns_limit_l_max 18
_diffrn_reflns_limit_l_min -18
_diffrn_reflns_number 30342
_diffrn_reflns_point_group_measured_fraction_full 0.933
_diffrn_reflns_point_group_measured_fraction_max 0.740
_diffrn_reflns_theta_full 25.242
_diffrn_reflns_theta_max 32.102
_diffrn_reflns_theta_min 1.733
_exptl_absorpt_coefficient_mu 0.732
_exptl_absorpt_correction_T_max 0.4344
_exptl_absorpt_correction_T_min 0.2826
_exptl_absorpt_correction_type multi-scan
_exptl_absorpt_process_details
;
SADABS-2012/1 (Bruker,2012) was used for absorption correction.
wR2(int) was 0.1315 before and 0.0572 after correction.
The Ratio of minimum to maximum transmission is 0.6506.
The \l/2 correction factor is 0.0015.
;
_exptl_crystal_colour colourless
_exptl_crystal_colour_primary colourless
_exptl_crystal_density_diffrn 1.480
_exptl_crystal_density_method 'not measured'
_exptl_crystal_description block
_exptl_crystal_F_000 748
_exptl_crystal_size_max 0.01
_exptl_crystal_size_mid 0.01
_exptl_crystal_size_min 0.01
_refine_diff_density_max 1.019
_refine_diff_density_min -0.917
_refine_diff_density_rms 0.092
_refine_ls_extinction_method none
_refine_ls_goodness_of_fit_ref 1.053
_refine_ls_hydrogen_treatment constr
_refine_ls_matrix_type full
_refine_ls_number_parameters 406
_refine_ls_number_reflns 8517
_refine_ls_number_restraints 0
_refine_ls_restrained_S_all 1.053
_refine_ls_R_factor_all 0.0719
_refine_ls_R_factor_gt 0.0521
_refine_ls_shift/su_max 0.000
_refine_ls_shift/su_mean 0.000
_refine_ls_structure_factor_coef Fsqd
_refine_ls_weighting_details 'w=1/[\s^2^(Fo^2^)+(0.0854P)^2^] where P=(Fo^2^+2Fc^2^)/3'
_refine_ls_weighting_scheme calc
_refine_ls_wR_factor_gt 0.1411
_refine_ls_wR_factor_ref 0.1575
_reflns_Friedel_coverage 0.000
_reflns_number_gt 6274
_reflns_number_total 8517
_reflns_threshold_expression 'I > 2\s(I)'
_cod_data_source_file d2dt03984b4.cif
_cod_data_source_block rh_sadabss
_cod_depositor_comments 'Adding full bibliography for 7712131--7712137.cif.'
_cod_original_cell_volume 1644.5(7)
_cod_database_code 7712135
_shelx_shelxl_version_number 2018/3
_shelx_space_group_comment
;
The symmetry employed for this shelxl refinement is uniquely defined
by the following loop, which should always be used as a source of
symmetry information in preference to the above space-group names.
They are only intended as comments.
;
_olex2_refinement_description
;
1. Fixed Uiso
 At 1.2 times of:
  All C(H) groups, All C(H,H) groups
2.a Secondary CH2 refined with riding coordinates:
 C4(H4A,H4B), C2(H2A,H2B), C3(H3A,H3B)
2.b Aromatic/amide H refined with riding coordinates:
 C12(H12), C32(H32), C28(H28), C31(H31), C10(H10), C17(H17), C38(H38),
 C26(H26), C11(H11), C22(H22), C29(H29), C34(H34), C23(H23), C35(H35), C16(H16),
  C8(H8), C36(H36), C20(H20), C7(H7), C6(H6), C25(H25), C24(H24), C37(H37),
 C30(H30), C18(H18), C19(H19)
;
_olex2_submission_special_instructions 'No special instructions were received'
_publcif_funding_html
;
;

loop_
_space_group_symop_operation_xyz
'x, y, z'
'-x, -y, -z'

loop_
_atom_site_label
_atom_site_type_symbol
_atom_site_fract_x
_atom_site_fract_y
_atom_site_fract_z
_atom_site_U_iso_or_equiv
_atom_site_adp_type
_atom_site_occupancy
_atom_site_site_symmetry_order
_atom_site_calc_flag
_atom_site_refinement_flags_posn
_atom_site_refinement_flags_adp
_atom_site_refinement_flags_occupancy
_atom_site_disorder_assembly
_atom_site_disorder_group
Rh1 Rh 0.27923(2) 0.29953(2) 0.24049(2) 0.04480(11) Uani 1 1 d . . . . .
P2 P 0.72072(8) 0.88769(7) 0.76833(8) 0.04281(19) Uani 1 1 d . . . . .
Cl1 Cl 0.47941(9) 0.29478(8) 0.22072(9) 0.0553(2) Uani 1 1 d . . . . .
P1 P 0.29558(8) 0.49109(7) 0.26482(8) 0.0451(2) Uani 1 1 d . . . . .
O1 O 0.0226(3) 0.3042(2) 0.2452(3) 0.0644(7) Uani 1 1 d . . . . .
N2 N 0.5725(3) 0.8529(2) 0.5409(2) 0.0474(6) Uani 1 1 d . . . . .
N1 N 0.4908(3) 0.6832(2) 0.3732(2) 0.0480(7) Uani 1 1 d . . . . .
C14 C 0.6067(3) 0.8463(3) 0.3624(3) 0.0477(8) Uani 1 1 d . . . . .
C12 C 0.6688(3) 1.0252(3) 0.5274(3) 0.0520(8) Uani 1 1 d . . . . .
H12 H 0.672545 1.067527 0.602731 0.062 Uiso 1 1 calc R U . . .
C13 C 0.6175(3) 0.9105(3) 0.4800(3) 0.0472(8) Uani 1 1 d . . . . .
C27 C 0.8467(3) 0.9595(3) 0.7401(3) 0.0440(7) Uani 1 1 d . . . . .
C5 C 0.5459(3) 0.7307(3) 0.3080(3) 0.0484(8) Uani 1 1 d . . . . .
C4 C 0.5806(3) 0.9061(3) 0.6616(3) 0.0463(7) Uani 1 1 d . . . . .
H4A H 0.507191 0.874709 0.673080 0.056 Uiso 1 1 calc R U . . .
H4B H 0.580526 0.986857 0.677767 0.056 Uiso 1 1 calc R U . . .
C9 C 0.6552(3) 0.9010(3) 0.2977(3) 0.0511(8) Uani 1 1 d . . . . .
C33 C 0.7164(3) 0.9828(3) 0.9068(3) 0.0445(7) Uani 1 1 d . . . . .
C32 C 0.8863(3) 0.9011(3) 0.6473(3) 0.0501(8) Uani 1 1 d . . . . .
H32 H 0.853629 0.824629 0.605329 0.060 Uiso 1 1 calc R U . . .
C21 C 0.2146(3) 0.5673(3) 0.3615(3) 0.0490(8) Uani 1 1 d . . . . .
C28 C 0.8985(3) 1.0739(3) 0.8025(3) 0.0523(8) Uani 1 1 d . . . . .
H28 H 0.873880 1.113684 0.865051 0.063 Uiso 1 1 calc R U . . .
C31 C 0.9727(4) 0.9558(3) 0.6178(3) 0.0547(9) Uani 1 1 d . . . . .
H31 H 0.998416 0.916265 0.555815 0.066 Uiso 1 1 calc R U . . .
C10 C 0.7103(3) 1.0185(3) 0.3510(4) 0.0560(9) Uani 1 1 d . . . . .
H10 H 0.742991 1.054634 0.309781 0.067 Uiso 1 1 calc R U . . .
C15 C 0.2446(3) 0.5255(3) 0.1328(3) 0.0492(8) Uani 1 1 d . . . . .
C17 C 0.2072(4) 0.6567(4) 0.0295(4) 0.0610(10) Uani 1 1 d . . . . .
H17 H 0.200672 0.730175 0.029732 0.073 Uiso 1 1 calc R U . . .
C38 C 0.8185(4) 0.9988(3) 1.0056(3) 0.0539(9) Uani 1 1 d . . . . .
H38 H 0.883164 0.958580 0.999153 0.065 Uiso 1 1 calc R U . . .
C26 C 0.2567(4) 0.5784(3) 0.4797(3) 0.0548(9) Uani 1 1 d . . . . .
H26 H 0.331620 0.556308 0.509416 0.066 Uiso 1 1 calc R U . . .
C11 C 0.7153(3) 1.0776(3) 0.4613(4) 0.0551(9) Uani 1 1 d . . . . .
H11 H 0.750157 1.154460 0.494189 0.066 Uiso 1 1 calc R U . . .
C22 C 0.1016(3) 0.6007(3) 0.3212(3) 0.0532(8) Uani 1 1 d . . . . .
H22 H 0.071064 0.594347 0.243608 0.064 Uiso 1 1 calc R U . . .
C29 C 0.9860(3) 1.1289(3) 0.7725(4) 0.0546(9) Uani 1 1 d . . . . .
H29 H 1.019809 1.205069 0.814881 0.066 Uiso 1 1 calc R U . . .
C1 C 0.1216(4) 0.3004(3) 0.2451(3) 0.0524(8) Uani 1 1 d . . . . .
C34 C 0.6193(4) 1.0414(3) 0.9184(3) 0.0513(8) Uani 1 1 d . . . . .
H34 H 0.550736 1.031030 0.853764 0.062 Uiso 1 1 calc R U . . .
C23 C 0.0339(4) 0.6433(4) 0.3946(4) 0.0629(10) Uani 1 1 d . . . . .
H23 H -0.041724 0.664710 0.365893 0.075 Uiso 1 1 calc R U . . .
C35 C 0.6251(4) 1.1161(3) 1.0277(3) 0.0558(9) Uani 1 1 d . . . . .
H35 H 0.559721 1.154841 1.035879 0.067 Uiso 1 1 calc R U . . .
C16 C 0.2356(4) 0.6359(3) 0.1335(4) 0.0540(9) Uani 1 1 d . . . . .
H16 H 0.248517 0.695199 0.203213 0.065 Uiso 1 1 calc R U . . .
C2 C 0.4605(3) 0.5592(3) 0.3359(3) 0.0515(8) Uani 1 1 d . . . . .
H2A H 0.492629 0.537717 0.403672 0.062 Uiso 1 1 calc R U . . .
H2B H 0.505264 0.526847 0.282614 0.062 Uiso 1 1 calc R U . . .
C8 C 0.6438(4) 0.8383(4) 0.1810(4) 0.0589(9) Uani 1 1 d . . . . .
H8 H 0.676080 0.872922 0.138374 0.071 Uiso 1 1 calc R U . . .
C36 C 0.7265(4) 1.1324(3) 1.1229(3) 0.0574(9) Uani 1 1 d . . . . .
H36 H 0.730065 1.183236 1.194981 0.069 Uiso 1 1 calc R U . . .
C20 C 0.2254(4) 0.4382(3) 0.0279(3) 0.0543(9) Uani 1 1 d . . . . .
H20 H 0.231067 0.364482 0.027015 0.065 Uiso 1 1 calc R U . . .
C7 C 0.5860(4) 0.7275(4) 0.1304(4) 0.0597(9) Uani 1 1 d . . . . .
H7 H 0.579022 0.687508 0.053520 0.072 Uiso 1 1 calc R U . . .
C6 C 0.5365(4) 0.6728(4) 0.1933(3) 0.0577(9) Uani 1 1 d . . . . .
H6 H 0.497252 0.597271 0.157406 0.069 Uiso 1 1 calc R U . . .
C25 C 0.1888(4) 0.6213(3) 0.5514(4) 0.0624(10) Uani 1 1 d . . . . .
H25 H 0.218602 0.628037 0.629215 0.075 Uiso 1 1 calc R U . . .
C3 C 0.5534(4) 0.7309(3) 0.4967(3) 0.0591(10) Uani 1 1 d . . . . .
H3A H 0.504753 0.701888 0.536010 0.071 Uiso 1 1 calc R U . . .
H3B H 0.633169 0.706131 0.514149 0.071 Uiso 1 1 calc R U . . .
C24 C 0.0784(4) 0.6542(3) 0.5109(4) 0.0623(10) Uani 1 1 d . . . . .
H24 H 0.033536 0.683526 0.560565 0.075 Uiso 1 1 calc R U . . .
C37 C 0.8230(4) 1.0743(4) 1.1128(3) 0.0585(9) Uani 1 1 d . . . . .
H37 H 0.891433 1.085798 1.177912 0.070 Uiso 1 1 calc R U . . .
C30 C 1.0228(4) 1.0712(4) 0.6805(4) 0.0584(10) Uani 1 1 d . . . . .
H30 H 1.080748 1.108384 0.659495 0.070 Uiso 1 1 calc R U . . .
C18 C 0.1887(4) 0.5690(4) -0.0744(4) 0.0658(11) Uani 1 1 d . . . . .
H18 H 0.170082 0.583471 -0.143711 0.079 Uiso 1 1 calc R U . . .
C19 C 0.1978(4) 0.4595(4) -0.0751(4) 0.0647(11) Uani 1 1 d . . . . .
H19 H 0.185417 0.400371 -0.144821 0.078 Uiso 1 1 calc R U . . .

loop_
_atom_site_aniso_label
_atom_site_aniso_U_11
_atom_site_aniso_U_22
_atom_site_aniso_U_33
_atom_site_aniso_U_23
_atom_site_aniso_U_13
_atom_site_aniso_U_12
Rh1 0.05109(16) 0.03378(14) 0.04923(17) 0.01774(11) 0.01134(12) 0.01044(11)
P2 0.0467(4) 0.0352(4) 0.0463(4) 0.0171(3) 0.0106(4) 0.0101(3)
Cl1 0.0614(5) 0.0397(4) 0.0712(6) 0.0221(4) 0.0263(5) 0.0141(4)
P1 0.0510(5) 0.0340(4) 0.0482(5) 0.0167(3) 0.0098(4) 0.0092(3)
O1 0.0565(16) 0.0485(15) 0.093(2) 0.0324(15) 0.0211(15) 0.0136(12)
N2 0.0578(16) 0.0354(14) 0.0459(14) 0.0157(11) 0.0108(13) 0.0068(12)
N1 0.0559(16) 0.0347(14) 0.0494(15) 0.0151(12) 0.0106(13) 0.0062(12)
C14 0.0460(16) 0.0432(18) 0.0551(19) 0.0243(15) 0.0090(15) 0.0120(14)
C12 0.0561(19) 0.0428(18) 0.0555(19) 0.0237(15) 0.0075(16) 0.0116(15)
C13 0.0471(16) 0.0415(17) 0.0546(18) 0.0246(15) 0.0091(15) 0.0122(14)
C27 0.0451(16) 0.0389(16) 0.0525(18) 0.0234(14) 0.0128(14) 0.0119(13)
C5 0.0520(18) 0.0432(18) 0.0496(18) 0.0194(14) 0.0110(15) 0.0134(14)
C4 0.0506(17) 0.0395(16) 0.0469(17) 0.0187(14) 0.0078(14) 0.0120(14)
C9 0.0510(18) 0.051(2) 0.058(2) 0.0296(17) 0.0144(16) 0.0149(15)
C33 0.0499(17) 0.0352(15) 0.0474(17) 0.0168(13) 0.0111(14) 0.0082(13)
C32 0.0513(18) 0.0443(18) 0.0551(19) 0.0252(15) 0.0080(15) 0.0129(14)
C21 0.0571(19) 0.0321(15) 0.0534(18) 0.0158(14) 0.0105(16) 0.0062(14)
C28 0.0535(19) 0.0405(18) 0.063(2) 0.0227(16) 0.0129(17) 0.0129(15)
C31 0.057(2) 0.057(2) 0.057(2) 0.0301(17) 0.0146(17) 0.0188(17)
C10 0.0535(19) 0.051(2) 0.071(2) 0.0361(19) 0.0149(18) 0.0117(16)
C15 0.0564(19) 0.0404(17) 0.0521(18) 0.0218(15) 0.0121(16) 0.0125(15)
C17 0.074(2) 0.049(2) 0.071(2) 0.0347(19) 0.022(2) 0.0226(19)
C38 0.0563(19) 0.053(2) 0.0498(18) 0.0199(16) 0.0105(16) 0.0143(16)
C26 0.063(2) 0.0443(19) 0.056(2) 0.0202(16) 0.0132(18) 0.0115(16)
C11 0.0542(19) 0.0458(19) 0.067(2) 0.0311(18) 0.0096(17) 0.0090(15)
C22 0.059(2) 0.0455(19) 0.056(2) 0.0199(16) 0.0166(17) 0.0125(16)
C29 0.0516(18) 0.0401(18) 0.072(2) 0.0242(17) 0.0136(18) 0.0092(15)
C1 0.058(2) 0.0366(17) 0.062(2) 0.0224(15) 0.0122(17) 0.0106(15)
C34 0.059(2) 0.0443(18) 0.0514(18) 0.0196(15) 0.0139(16) 0.0138(15)
C23 0.062(2) 0.053(2) 0.077(3) 0.027(2) 0.021(2) 0.0171(18)
C35 0.071(2) 0.048(2) 0.0521(19) 0.0195(16) 0.0213(18) 0.0209(18)
C16 0.064(2) 0.0409(18) 0.062(2) 0.0235(16) 0.0199(18) 0.0148(16)
C2 0.0571(19) 0.0393(17) 0.0553(19) 0.0183(15) 0.0114(16) 0.0109(15)
C8 0.055(2) 0.063(2) 0.066(2) 0.035(2) 0.0168(18) 0.0126(18)
C36 0.083(3) 0.0392(18) 0.0468(18) 0.0143(15) 0.0176(19) 0.0084(18)
C20 0.065(2) 0.0428(18) 0.0525(19) 0.0205(15) 0.0098(17) 0.0125(16)
C7 0.060(2) 0.066(3) 0.058(2) 0.0237(19) 0.0220(19) 0.0177(19)
C6 0.057(2) 0.053(2) 0.059(2) 0.0187(18) 0.0127(18) 0.0096(17)
C25 0.085(3) 0.046(2) 0.056(2) 0.0182(17) 0.022(2) 0.0100(19)
C3 0.072(2) 0.0438(19) 0.056(2) 0.0216(16) 0.0106(19) 0.0050(17)
C24 0.078(3) 0.044(2) 0.070(3) 0.0190(18) 0.034(2) 0.0136(19)
C37 0.063(2) 0.059(2) 0.0488(19) 0.0238(17) 0.0051(17) 0.0075(18)
C30 0.0512(19) 0.058(2) 0.076(3) 0.041(2) 0.0156(18) 0.0124(17)
C18 0.084(3) 0.060(3) 0.060(2) 0.033(2) 0.018(2) 0.025(2)
C19 0.084(3) 0.054(2) 0.052(2) 0.0212(17) 0.012(2) 0.021(2)

loop_
_atom_type_symbol
_atom_type_description
_atom_type_scat_dispersion_real
_atom_type_scat_dispersion_imag
_atom_type_scat_source
C C 0.0033 0.0016 'International Tables Vol C Tables 4.2.6.8 and 6.1.1.4'
H H 0.0000 0.0000 'International Tables Vol C Tables 4.2.6.8 and 6.1.1.4'
Cl Cl 0.1484 0.1585 'International Tables Vol C Tables 4.2.6.8 and 6.1.1.4'
N N 0.0061 0.0033 'International Tables Vol C Tables 4.2.6.8 and 6.1.1.4'
O O 0.0106 0.0060 'International Tables Vol C Tables 4.2.6.8 and 6.1.1.4'
P P 0.1023 0.0942 'International Tables Vol C Tables 4.2.6.8 and 6.1.1.4'
Rh Rh -1.1178 0.9187 'International Tables Vol C Tables 4.2.6.8 and 6.1.1.4'

loop_
_geom_angle_atom_site_label_1
_geom_angle_atom_site_label_2
_geom_angle_atom_site_label_3
_geom_angle
_geom_angle_site_symmetry_1
_geom_angle_site_symmetry_3
_geom_angle_publ_flag
P2 Rh1 Cl1 85.69(4) 2_666 . ?
P1 Rh1 P2 174.58(3) . 2_666 ?
P1 Rh1 Cl1 91.61(4) . . ?
C1 Rh1 P2 94.49(12) . 2_666 ?
C1 Rh1 Cl1 176.17(12) . . ?
C1 Rh1 P1 88.52(12) . . ?
C27 P2 Rh1 118.86(11) . 2_666 ?
C27 P2 C4 102.04(16) . . ?
C4 P2 Rh1 113.11(12) . 2_666 ?
C33 P2 Rh1 113.28(11) . 2_666 ?
C33 P2 C27 104.67(17) . . ?
C33 P2 C4 103.10(16) . . ?
C21 P1 Rh1 112.85(12) . . ?
C21 P1 C15 107.04(17) . . ?
C21 P1 C2 105.30(17) . . ?
C15 P1 Rh1 116.42(12) . . ?
C15 P1 C2 105.46(18) . . ?
C2 P1 Rh1 108.98(12) . . ?
C13 N2 C4 122.9(3) . . ?
C13 N2 C3 117.9(3) . . ?
C3 N2 C4 116.4(3) . . ?
C5 N1 C2 118.5(3) . . ?
C5 N1 C3 113.6(3) . . ?
C3 N1 C2 110.2(3) . . ?
C5 C14 C13 121.6(3) . . ?
C5 C14 C9 119.6(3) . . ?
C9 C14 C13 118.8(3) . . ?
C13 C12 H12 120.0 . . ?
C13 C12 C11 120.0(4) . . ?
C11 C12 H12 120.0 . . ?
N2 C13 C14 116.9(3) . . ?
C12 C13 N2 123.0(3) . . ?
C12 C13 C14 120.1(3) . . ?
C32 C27 P2 119.2(3) . . ?
C28 C27 P2 122.1(3) . . ?
C28 C27 C32 118.5(3) . . ?
N1 C5 C14 117.3(3) . . ?
C6 C5 N1 123.3(3) . . ?
C6 C5 C14 119.3(4) . . ?
P2 C4 H4A 108.6 . . ?
P2 C4 H4B 108.6 . . ?
N2 C4 P2 114.5(2) . . ?
N2 C4 H4A 108.6 . . ?
N2 C4 H4B 108.6 . . ?
H4A C4 H4B 107.6 . . ?
C14 C9 C10 119.2(4) . . ?
C8 C9 C14 119.0(4) . . ?
C8 C9 C10 121.8(4) . . ?
C38 C33 P2 117.5(3) . . ?
C34 C33 P2 123.2(3) . . ?
C34 C33 C38 119.2(3) . . ?
C27 C32 H32 119.8 . . ?
C31 C32 C27 120.4(4) . . ?
C31 C32 H32 119.8 . . ?
C26 C21 P1 119.3(3) . . ?
C22 C21 P1 122.8(3) . . ?
C22 C21 C26 117.2(4) . . ?
C27 C28 H28 119.5 . . ?
C29 C28 C27 120.9(4) . . ?
C29 C28 H28 119.5 . . ?
C32 C31 H31 119.8 . . ?
C32 C31 C30 120.4(4) . . ?
C30 C31 H31 119.8 . . ?
C9 C10 H10 119.8 . . ?
C11 C10 C9 120.5(4) . . ?
C11 C10 H10 119.8 . . ?
C16 C15 P1 123.2(3) . . ?
C20 C15 P1 117.2(3) . . ?
C20 C15 C16 119.3(3) . . ?
C16 C17 H17 119.8 . . ?
C18 C17 H17 119.8 . . ?
C18 C17 C16 120.4(4) . . ?
C33 C38 H38 119.9 . . ?
C37 C38 C33 120.1(4) . . ?
C37 C38 H38 119.9 . . ?
C21 C26 H26 119.6 . . ?
C25 C26 C21 120.9(4) . . ?
C25 C26 H26 119.6 . . ?
C12 C11 H11 119.3 . . ?
C10 C11 C12 121.4(4) . . ?
C10 C11 H11 119.3 . . ?
C21 C22 H22 119.4 . . ?
C23 C22 C21 121.2(4) . . ?
C23 C22 H22 119.4 . . ?
C28 C29 H29 120.0 . . ?
C30 C29 C28 120.0(4) . . ?
C30 C29 H29 120.0 . . ?
O1 C1 Rh1 176.9(3) . . ?
C33 C34 H34 120.2 . . ?
C33 C34 C35 119.7(3) . . ?
C35 C34 H34 120.2 . . ?
C22 C23 H23 119.9 . . ?
C22 C23 C24 120.2(4) . . ?
C24 C23 H23 119.9 . . ?
C34 C35 H35 119.8 . . ?
C36 C35 C34 120.3(4) . . ?
C36 C35 H35 119.8 . . ?
C15 C16 H16 120.2 . . ?
C17 C16 C15 119.7(4) . . ?
C17 C16 H16 120.2 . . ?
P1 C2 H2A 107.7 . . ?
P1 C2 H2B 107.7 . . ?
N1 C2 P1 118.3(2) . . ?
N1 C2 H2A 107.7 . . ?
N1 C2 H2B 107.7 . . ?
H2A C2 H2B 107.1 . . ?
C9 C8 H8 119.6 . . ?
C7 C8 C9 120.7(4) . . ?
C7 C8 H8 119.6 . . ?
C35 C36 H36 119.7 . . ?
C35 C36 C37 120.6(4) . . ?
C37 C36 H36 119.7 . . ?
C15 C20 H20 119.6 . . ?
C19 C20 C15 120.8(4) . . ?
C19 C20 H20 119.6 . . ?
C8 C7 H7 119.6 . . ?
C8 C7 C6 120.8(4) . . ?
C6 C7 H7 119.6 . . ?
C5 C6 C7 120.6(4) . . ?
C5 C6 H6 119.7 . . ?
C7 C6 H6 119.7 . . ?
C26 C25 H25 119.4 . . ?
C24 C25 C26 121.3(4) . . ?
C24 C25 H25 119.4 . . ?
N2 C3 N1 112.9(3) . . ?
N2 C3 H3A 109.0 . . ?
N2 C3 H3B 109.0 . . ?
N1 C3 H3A 109.0 . . ?
N1 C3 H3B 109.0 . . ?
H3A C3 H3B 107.8 . . ?
C23 C24 H24 120.4 . . ?
C25 C24 C23 119.2(4) . . ?
C25 C24 H24 120.4 . . ?
C38 C37 H37 120.0 . . ?
C36 C37 C38 120.0(3) . . ?
C36 C37 H37 120.0 . . ?
C31 C30 H30 120.1 . . ?
C29 C30 C31 119.7(4) . . ?
C29 C30 H30 120.1 . . ?
C17 C18 H18 120.1 . . ?
C17 C18 C19 119.9(4) . . ?
C19 C18 H18 120.1 . . ?
C20 C19 C18 119.9(4) . . ?
C20 C19 H19 120.0 . . ?
C18 C19 H19 120.0 . . ?

loop_
_geom_bond_atom_site_label_1
_geom_bond_atom_site_label_2
_geom_bond_distance
_geom_bond_site_symmetry_2
_geom_bond_publ_flag
Rh1 P2 2.3201(10) 2_666 ?
Rh1 Cl1 2.3695(11) . ?
Rh1 P1 2.3158(10) . ?
Rh1 C1 1.816(4) . ?
P2 C27 1.826(4) . ?
P2 C4 1.866(3) . ?
P2 C33 1.815(4) . ?
P1 C21 1.822(4) . ?
P1 C15 1.822(4) . ?
P1 C2 1.849(4) . ?
O1 C1 1.133(5) . ?
N2 C13 1.389(5) . ?
N2 C4 1.449(4) . ?
N2 C3 1.434(5) . ?
N1 C5 1.417(5) . ?
N1 C2 1.463(4) . ?
N1 C3 1.439(5) . ?
C14 C13 1.430(5) . ?
C14 C5 1.425(5) . ?
C14 C9 1.426(5) . ?
C12 H12 0.9300 . ?
C12 C13 1.387(5) . ?
C12 C11 1.410(5) . ?
C27 C32 1.396(5) . ?
C27 C28 1.396(5) . ?
C5 C6 1.387(5) . ?
C4 H4A 0.9700 . ?
C4 H4B 0.9700 . ?
C9 C10 1.427(5) . ?
C9 C8 1.415(6) . ?
C33 C38 1.403(5) . ?
C33 C34 1.386(5) . ?
C32 H32 0.9300 . ?
C32 C31 1.368(5) . ?
C21 C26 1.408(5) . ?
C21 C22 1.391(5) . ?
C28 H28 0.9300 . ?
C28 C29 1.382(5) . ?
C31 H31 0.9300 . ?
C31 C30 1.404(6) . ?
C10 H10 0.9300 . ?
C10 C11 1.355(6) . ?
C15 C16 1.395(5) . ?
C15 C20 1.387(5) . ?
C17 H17 0.9300 . ?
C17 C16 1.390(5) . ?
C17 C18 1.383(6) . ?
C38 H38 0.9300 . ?
C38 C37 1.384(5) . ?
C26 H26 0.9300 . ?
C26 C25 1.371(6) . ?
C11 H11 0.9300 . ?
C22 H22 0.9300 . ?
C22 C23 1.383(6) . ?
C29 H29 0.9300 . ?
C29 C30 1.367(6) . ?
C34 H34 0.9300 . ?
C34 C35 1.398(5) . ?
C23 H23 0.9300 . ?
C23 C24 1.387(6) . ?
C35 H35 0.9300 . ?
C35 C36 1.369(6) . ?
C16 H16 0.9300 . ?
C2 H2A 0.9700 . ?
C2 H2B 0.9700 . ?
C8 H8 0.9300 . ?
C8 C7 1.363(6) . ?
C36 H36 0.9300 . ?
C36 C37 1.375(6) . ?
C20 H20 0.9300 . ?
C20 C19 1.381(5) . ?
C7 H7 0.9300 . ?
C7 C6 1.411(6) . ?
C6 H6 0.9300 . ?
C25 H25 0.9300 . ?
C25 C24 1.364(6) . ?
C3 H3A 0.9700 . ?
C3 H3B 0.9700 . ?
C24 H24 0.9300 . ?
C37 H37 0.9300 . ?
C30 H30 0.9300 . ?
C18 H18 0.9300 . ?
C18 C19 1.384(6) . ?
C19 H19 0.9300 . ?

loop_
_geom_torsion_atom_site_label_1
_geom_torsion_atom_site_label_2
_geom_torsion_atom_site_label_3
_geom_torsion_atom_site_label_4
_geom_torsion
_geom_torsion_site_symmetry_1
_geom_torsion_site_symmetry_2
_geom_torsion_site_symmetry_3
_geom_torsion_site_symmetry_4
_geom_torsion_publ_flag
Rh1 P2 C27 C32 43.4(3) 2_666 . . . ?
Rh1 P2 C27 C28 -141.8(2) 2_666 . . . ?
Rh1 P2 C4 N2 -66.8(3) 2_666 . . . ?
Rh1 P2 C33 C38 64.4(3) 2_666 . . . ?
Rh1 P2 C33 C34 -117.1(3) 2_666 . . . ?
Rh1 P1 C21 C26 65.5(3) . . . . ?
Rh1 P1 C21 C22 -104.6(3) . . . . ?
Rh1 P1 C15 C16 172.6(3) . . . . ?
Rh1 P1 C15 C20 -13.5(4) . . . . ?
Rh1 P1 C2 N1 -172.4(2) . . . . ?
P2 C27 C32 C31 174.2(3) . . . . ?
P2 C27 C28 C29 -174.1(3) . . . . ?
P2 C33 C38 C37 177.0(3) . . . . ?
P2 C33 C34 C35 -177.8(3) . . . . ?
P1 C21 C26 C25 -171.1(3) . . . . ?
P1 C21 C22 C23 170.4(3) . . . . ?
P1 C15 C16 C17 174.0(3) . . . . ?
P1 C15 C20 C19 -174.0(3) . . . . ?
N1 C5 C6 C7 175.5(3) . . . . ?
C14 C5 C6 C7 -0.3(5) . . . . ?
C14 C9 C10 C11 -0.7(5) . . . . ?
C14 C9 C8 C7 0.8(5) . . . . ?
C13 N2 C4 P2 -93.3(3) . . . . ?
C13 N2 C3 N1 -45.7(5) . . . . ?
C13 C14 C5 N1 3.0(5) . . . . ?
C13 C14 C5 C6 179.1(3) . . . . ?
C13 C14 C9 C10 -1.4(5) . . . . ?
C13 C14 C9 C8 -179.4(3) . . . . ?
C13 C12 C11 C10 0.5(5) . . . . ?
C27 P2 C4 N2 62.1(3) . . . . ?
C27 P2 C33 C38 -66.6(3) . . . . ?
C27 P2 C33 C34 111.9(3) . . . . ?
C27 C32 C31 C30 0.0(5) . . . . ?
C27 C28 C29 C30 0.1(5) . . . . ?
C5 N1 C2 P1 -106.2(3) . . . . ?
C5 N1 C3 N2 51.2(5) . . . . ?
C5 C14 C13 N2 3.8(5) . . . . ?
C5 C14 C13 C12 -175.0(3) . . . . ?
C5 C14 C9 C10 176.8(3) . . . . ?
C5 C14 C9 C8 -1.2(5) . . . . ?
C4 P2 C27 C32 -81.7(3) . . . . ?
C4 P2 C27 C28 93.1(3) . . . . ?
C4 P2 C33 C38 -173.0(3) . . . . ?
C4 P2 C33 C34 5.5(3) . . . . ?
C4 N2 C13 C14 178.1(3) . . . . ?
C4 N2 C13 C12 -3.1(5) . . . . ?
C4 N2 C3 N1 152.9(3) . . . . ?
C9 C14 C13 N2 -178.0(3) . . . . ?
C9 C14 C13 C12 3.2(5) . . . . ?
C9 C14 C5 N1 -175.1(3) . . . . ?
C9 C14 C5 C6 0.9(5) . . . . ?
C9 C10 C11 C12 1.2(5) . . . . ?
C9 C8 C7 C6 -0.2(6) . . . . ?
C33 P2 C27 C32 171.1(2) . . . . ?
C33 P2 C27 C28 -14.1(3) . . . . ?
C33 P2 C4 N2 170.5(2) . . . . ?
C33 C38 C37 C36 1.1(6) . . . . ?
C33 C34 C35 C36 0.7(6) . . . . ?
C32 C27 C28 C29 0.7(5) . . . . ?
C32 C31 C30 C29 0.8(5) . . . . ?
C21 P1 C15 C16 45.3(4) . . . . ?
C21 P1 C15 C20 -140.7(3) . . . . ?
C21 P1 C2 N1 -51.1(3) . . . . ?
C21 C26 C25 C24 0.2(6) . . . . ?
C21 C22 C23 C24 0.4(6) . . . . ?
C28 C27 C32 C31 -0.8(5) . . . . ?
C28 C29 C30 C31 -0.9(5) . . . . ?
C10 C9 C8 C7 -177.1(4) . . . . ?
C15 P1 C21 C26 -165.1(3) . . . . ?
C15 P1 C21 C22 24.8(4) . . . . ?
C15 P1 C2 N1 61.9(3) . . . . ?
C15 C20 C19 C18 -0.3(7) . . . . ?
C17 C18 C19 C20 0.0(7) . . . . ?
C38 C33 C34 C35 0.6(5) . . . . ?
C26 C21 C22 C23 0.1(5) . . . . ?
C26 C25 C24 C23 0.4(6) . . . . ?
C11 C12 C13 N2 178.5(3) . . . . ?
C11 C12 C13 C14 -2.7(5) . . . . ?
C22 C21 C26 C25 -0.5(6) . . . . ?
C22 C23 C24 C25 -0.7(6) . . . . ?
C34 C33 C38 C37 -1.5(6) . . . . ?
C34 C35 C36 C37 -1.1(6) . . . . ?
C35 C36 C37 C38 0.2(6) . . . . ?
C16 C15 C20 C19 0.2(6) . . . . ?
C16 C17 C18 C19 0.3(7) . . . . ?
C2 P1 C21 C26 -53.3(3) . . . . ?
C2 P1 C21 C22 136.7(3) . . . . ?
C2 P1 C15 C16 -66.4(4) . . . . ?
C2 P1 C15 C20 107.5(3) . . . . ?
C2 N1 C5 C14 -162.3(3) . . . . ?
C2 N1 C5 C6 21.8(5) . . . . ?
C2 N1 C3 N2 -173.0(3) . . . . ?
C8 C9 C10 C11 177.2(3) . . . . ?
C8 C7 C6 C5 -0.1(6) . . . . ?
C20 C15 C16 C17 0.2(6) . . . . ?
C3 N2 C13 C14 17.9(4) . . . . ?
C3 N2 C13 C12 -163.3(3) . . . . ?
C3 N2 C4 P2 67.1(4) . . . . ?
C3 N1 C5 C14 -30.5(4) . . . . ?
C3 N1 C5 C6 153.6(4) . . . . ?
C3 N1 C2 P1 120.4(3) . . . . ?
C18 C17 C16 C15 -0.4(7) . . . . ?
